data_4082380
loop_
_publ_author_name
'Li, Yufei'
'Kang, Youngjin'
'Lu, Jia-Sheng'
'Wyman, Ian'
'Ko, Soo-Byung'
'Wang, Suning'

_publ_section_title
;
 A Dual-Emissive Phosphine--Borane Lewis Pair with a U-Shaped Linker:
 Impact of Methylation and Complexation on Fluoride Binding Affinity
;
_journal_issue 4
_journal_name_full Organometallics
_journal_page_first 964
_journal_paper_doi 10.1021/om4011406
_journal_volume 33
_journal_year 2014
_chemical_formula_sum 'C52 H46 B P'
_chemical_formula_weight 712.67
_chemical_name_systematic
; 
 ? 
;
_space_group_IT_number 14
_symmetry_cell_setting monoclinic
_symmetry_space_group_name_Hall '-P 2ybc'
_symmetry_space_group_name_H-M 'P 1 21/c 1'
_atom_sites_solution_hydrogens geom
_atom_sites_solution_primary direct
_atom_sites_solution_secondary difmap
_audit_creation_method SHELXL-97
_cell_angle_alpha 90.00
_cell_angle_beta 104.292(3)
_cell_angle_gamma 90.00
_cell_formula_units_Z 4
_cell_length_a 27.139(4)
_cell_length_b 11.1890(19)
_cell_length_c 13.706(2)
_cell_measurement_temperature 180(2)
_cell_volume 4033.1(11)
_computing_structure_refinement 'SHELXL-97 (Sheldrick, 1997)'
_computing_structure_solution 'SHELXS-97 (Sheldrick, 1990)'
_diffrn_ambient_temperature 180(2)
_diffrn_measured_fraction_theta_full 0.971
_diffrn_measured_fraction_theta_max 0.971
_diffrn_radiation_monochromator graphite
_diffrn_radiation_source 'fine-focus sealed tube'
_diffrn_radiation_type MoK\a
_diffrn_radiation_wavelength 0.71073
_diffrn_reflns_av_R_equivalents 0.0487
_diffrn_reflns_av_sigmaI/netI 0.0729
_diffrn_reflns_limit_h_max 26
_diffrn_reflns_limit_h_min -34
_diffrn_reflns_limit_k_max 14
_diffrn_reflns_limit_k_min -12
_diffrn_reflns_limit_l_max 16
_diffrn_reflns_limit_l_min -17
_diffrn_reflns_number 15900
_diffrn_reflns_theta_full 27.04
_diffrn_reflns_theta_max 27.04
_diffrn_reflns_theta_min 1.98
_exptl_absorpt_coefficient_mu 0.103
_exptl_absorpt_correction_T_max 0.9990
_exptl_absorpt_correction_T_min 0.9969
_exptl_absorpt_correction_type multi-scan
_exptl_crystal_density_diffrn 1.174
_exptl_crystal_density_method 'not measured'
_exptl_crystal_F_000 1512
_exptl_crystal_size_max 0.03
_exptl_crystal_size_mid 0.02
_exptl_crystal_size_min 0.01
_refine_diff_density_max 0.713
_refine_diff_density_min -0.316
_refine_diff_density_rms 0.050
_refine_ls_extinction_method none
_refine_ls_goodness_of_fit_ref 1.037
_refine_ls_hydrogen_treatment constr
_refine_ls_matrix_type full
_refine_ls_number_parameters 493
_refine_ls_number_reflns 8593
_refine_ls_number_restraints 0
_refine_ls_restrained_S_all 1.037
_refine_ls_R_factor_all 0.1026
_refine_ls_R_factor_gt 0.0585
_refine_ls_shift/su_max 0.001
_refine_ls_shift/su_mean 0.000
_refine_ls_structure_factor_coef Fsqd
_refine_ls_weighting_details 'calc w=1/[\s^2^(Fo^2^)+(0.0740P)^2^+0.0000P] where P=(Fo^2^+2Fc^2^)/3'
_refine_ls_weighting_scheme calc
_refine_ls_wR_factor_gt 0.1402
_refine_ls_wR_factor_ref 0.1648
_reflns_number_gt 5261
_reflns_number_total 8593
_reflns_threshold_expression >2sigma(I)
_cod_data_source_file om4011406_si_001.cif
_cod_data_source_block compound1
_cod_depositor_comments
;
The following automatic conversions were performed:

'_symmetry_cell_setting' value 'Monoclinic' changed to 'monoclinic'
according to
/usr/data/users/saulius/automatic-downloads/current/ACS/lib/dictionaries/cif_core.dic
dictionary named 'cif_core.dic' version 2.4.2 from 2011-04-26.

Automatic conversion script
Id: cif_fix_values 2281 2013-09-26 08:29:07Z andrius 
;
_cod_original_cell_volume 4033.0(11)
_cod_original_sg_symbol_H-M P2(1)/c
_cod_database_code 4082380

loop_
_symmetry_equiv_pos_as_xyz
'x, y, z'
'-x, y+1/2, -z+1/2'
'-x, -y, -z'
'x, -y-1/2, z-1/2'

loop_
_atom_site_label
_atom_site_type_symbol
_atom_site_fract_x
_atom_site_fract_y
_atom_site_fract_z
_atom_site_U_iso_or_equiv
_atom_site_adp_type
_atom_site_occupancy
_atom_site_symmetry_multiplicity
_atom_site_calc_flag
_atom_site_refinement_flags
P1 P 0.35360(2) 0.91572(6) 0.37081(5) 0.04155(19) Uani 1 1 d .
B1 B 0.15285(9) 0.8570(3) 0.51134(19) 0.0349(6) Uani 1 1 d .
C1 C 0.36226(8) 0.9262(2) 0.50733(17) 0.0347(5) Uani 1 1 d .
C2 C 0.36503(8) 1.0344(2) 0.55807(17) 0.0362(5) Uani 1 1 d .
H2A H 0.3626 1.1071 0.5214 0.043 Uiso 1 1 calc R
C3 C 0.37130(8) 1.0376(2) 0.66093(16) 0.0346(5) Uani 1 1 d .
H3A H 0.3716 1.1124 0.6939 0.041 Uiso 1 1 calc R
C4 C 0.37720(8) 0.9320(2) 0.71737(17) 0.0330(5) Uani 1 1 d .
C5 C 0.37525(8) 0.8244(2) 0.66669(18) 0.0373(6) Uani 1 1 d .
H5A H 0.3794 0.7517 0.7036 0.045 Uiso 1 1 calc R
C6 C 0.36723(8) 0.8211(2) 0.56246(18) 0.0370(5) Uani 1 1 d .
H6A H 0.3652 0.7463 0.5289 0.044 Uiso 1 1 calc R
C7 C 0.19728(8) 0.9108(2) 0.59450(16) 0.0322(5) Uani 1 1 d .
C8 C 0.22899(8) 0.8379(2) 0.66688(16) 0.0339(5) Uani 1 1 d .
H8A H 0.2234 0.7540 0.6645 0.041 Uiso 1 1 calc R
C9 C 0.26809(8) 0.8846(2) 0.74143(16) 0.0325(5) Uani 1 1 d .
H9A H 0.2895 0.8322 0.7879 0.039 Uiso 1 1 calc R
C10 C 0.27660(8) 1.0068(2) 0.74950(16) 0.0322(5) Uani 1 1 d .
C11 C 0.24625(8) 1.0813(2) 0.67680(17) 0.0354(5) Uani 1 1 d .
H11A H 0.2520 1.1651 0.6791 0.042 Uiso 1 1 calc R
C12 C 0.20787(8) 1.0328(2) 0.60166(17) 0.0357(5) Uani 1 1 d .
H12A H 0.1879 1.0849 0.5528 0.043 Uiso 1 1 calc R
C13 C 0.38995(8) 0.9379(2) 0.82933(17) 0.0376(6) Uani 1 1 d .
C14 C 0.43462(9) 0.8851(2) 0.8804(2) 0.0481(7) Uani 1 1 d .
H14A H 0.4529 0.8371 0.8443 0.058 Uiso 1 1 calc R
C15 C 0.45380(11) 0.9002(3) 0.9842(2) 0.0599(8) Uani 1 1 d .
H15A H 0.4835 0.8585 1.0183 0.072 Uiso 1 1 calc R
C16 C 0.43004(11) 0.9742(3) 1.0358(2) 0.0610(9) Uani 1 1 d .
H16A H 0.4444 0.9875 1.1055 0.073 Uiso 1 1 calc R
C17 C 0.38414(10) 1.0319(3) 0.98776(18) 0.0491(7) Uani 1 1 d .
C18 C 0.36071(12) 1.1137(3) 1.0402(2) 0.0603(8) Uani 1 1 d .
H18A H 0.3761 1.1303 1.1090 0.072 Uiso 1 1 calc R
C19 C 0.31686(12) 1.1691(3) 0.9946(2) 0.0588(8) Uani 1 1 d .
H19A H 0.3029 1.2284 1.0296 0.071 Uiso 1 1 calc R
C20 C 0.29197(10) 1.1388(2) 0.89534(19) 0.0457(6) Uani 1 1 d .
H20A H 0.2605 1.1762 0.8646 0.055 Uiso 1 1 calc R
C21 C 0.31204(9) 1.0561(2) 0.84125(17) 0.0370(5) Uani 1 1 d .
C22 C 0.36153(9) 1.0080(2) 0.88362(17) 0.0379(6) Uani 1 1 d .
C23 C 0.40293(8) 1.0193(2) 0.35263(16) 0.0384(6) Uani 1 1 d .
C24 C 0.39785(9) 1.1429(2) 0.34233(17) 0.0416(6) Uani 1 1 d .
H24A H 0.3659 1.1790 0.3405 0.050 Uiso 1 1 calc R
C25 C 0.43820(9) 1.2134(2) 0.33484(18) 0.0462(6) Uani 1 1 d .
H25A H 0.4340 1.2976 0.3292 0.055 Uiso 1 1 calc R
C26 C 0.48438(10) 1.1637(3) 0.3354(2) 0.0534(7) Uani 1 1 d .
H26A H 0.5120 1.2129 0.3293 0.064 Uiso 1 1 calc R
C27 C 0.49032(10) 1.0421(3) 0.3448(2) 0.0634(8) Uani 1 1 d .
H27A H 0.5223 1.0068 0.3457 0.076 Uiso 1 1 calc R
C28 C 0.44981(10) 0.9706(3) 0.3532(2) 0.0541(7) Uani 1 1 d .
H28A H 0.4544 0.8865 0.3594 0.065 Uiso 1 1 calc R
C29 C 0.29483(9) 0.9995(2) 0.32048(17) 0.0393(6) Uani 1 1 d .
C30 C 0.28120(10) 1.0203(3) 0.21729(19) 0.0512(7) Uani 1 1 d .
H30A H 0.3038 0.9971 0.1776 0.061 Uiso 1 1 calc R
C31 C 0.23582(11) 1.0736(3) 0.1715(2) 0.0574(8) Uani 1 1 d .
H31A H 0.2274 1.0875 0.1009 0.069 Uiso 1 1 calc R
C32 C 0.20250(10) 1.1069(3) 0.2277(2) 0.0568(8) Uani 1 1 d .
H32A H 0.1710 1.1436 0.1961 0.068 Uiso 1 1 calc R
C33 C 0.21507(9) 1.0869(2) 0.3296(2) 0.0504(7) Uani 1 1 d .
H33A H 0.1921 1.1097 0.3684 0.060 Uiso 1 1 calc R
C34 C 0.26086(9) 1.0337(2) 0.37646(19) 0.0422(6) Uani 1 1 d .
H34A H 0.2691 1.0205 0.4471 0.051 Uiso 1 1 calc R
C35 C 0.14910(8) 0.7188(2) 0.48927(17) 0.0363(5) Uani 1 1 d .
C36 C 0.18882(9) 0.6560(2) 0.46182(18) 0.0428(6) Uani 1 1 d .
C37 C 0.18156(10) 0.5388(2) 0.4286(2) 0.0534(7) Uani 1 1 d .
H37A H 0.2080 0.4999 0.4065 0.064 Uiso 1 1 calc R
C38 C 0.13744(11) 0.4766(3) 0.4265(2) 0.0577(8) Uani 1 1 d .
C39 C 0.09955(10) 0.5357(2) 0.4587(2) 0.0538(7) Uani 1 1 d .
H39A H 0.0695 0.4934 0.4612 0.065 Uiso 1 1 calc R
C40 C 0.10417(8) 0.6558(2) 0.48785(17) 0.0402(6) Uani 1 1 d .
C41 C 0.06008(9) 0.7146(2) 0.5176(2) 0.0497(7) Uani 1 1 d .
H41A H 0.0350 0.6538 0.5236 0.075 Uiso 1 1 calc R
H41B H 0.0442 0.7730 0.4661 0.075 Uiso 1 1 calc R
H41C H 0.0723 0.7553 0.5824 0.075 Uiso 1 1 calc R
C42 C 0.13121(14) 0.3487(3) 0.3918(3) 0.0917(12) Uani 1 1 d .
H42A H 0.1560 0.3304 0.3525 0.138 Uiso 1 1 calc R
H42B H 0.0967 0.3367 0.3497 0.138 Uiso 1 1 calc R
H42C H 0.1369 0.2958 0.4504 0.138 Uiso 1 1 calc R
C43 C 0.23954(9) 0.7118(3) 0.4616(2) 0.0576(8) Uani 1 1 d .
H43A H 0.2592 0.6564 0.4306 0.086 Uiso 1 1 calc R
H43B H 0.2583 0.7286 0.5310 0.086 Uiso 1 1 calc R
H43C H 0.2340 0.7864 0.4230 0.086 Uiso 1 1 calc R
C44 C 0.11171(8) 0.9426(2) 0.44535(17) 0.0362(5) Uani 1 1 d .
C45 C 0.10246(8) 0.9419(2) 0.33920(18) 0.0412(6) Uani 1 1 d .
C46 C 0.06761(9) 1.0207(3) 0.28189(19) 0.0503(7) Uani 1 1 d .
H46A H 0.0626 1.0201 0.2108 0.060 Uiso 1 1 calc R
C47 C 0.03984(9) 1.1000(3) 0.3243(2) 0.0532(7) Uani 1 1 d .
C48 C 0.04793(9) 1.0985(2) 0.4283(2) 0.0482(7) Uani 1 1 d .
H48A H 0.0288 1.1513 0.4590 0.058 Uiso 1 1 calc R
C49 C 0.08291(8) 1.0229(2) 0.48897(18) 0.0398(6) Uani 1 1 d .
C50 C 0.08728(10) 1.0281(3) 0.60115(19) 0.0505(7) Uani 1 1 d .
H50A H 0.0533 1.0241 0.6135 0.076 Uiso 1 1 calc R
H50B H 0.1037 1.1031 0.6283 0.076 Uiso 1 1 calc R
H50C H 0.1077 0.9605 0.6342 0.076 Uiso 1 1 calc R
C51 C 0.13012(10) 0.8579(3) 0.28525(19) 0.0512(7) Uani 1 1 d .
H51A H 0.1255 0.8842 0.2154 0.077 Uiso 1 1 calc R
H51B H 0.1164 0.7770 0.2861 0.077 Uiso 1 1 calc R
H51C H 0.1664 0.8577 0.3191 0.077 Uiso 1 1 calc R
C52 C 0.00252(11) 1.1857(3) 0.2596(3) 0.0791(10) Uani 1 1 d .
H52A H 0.0167 1.2160 0.2053 0.119 Uiso 1 1 calc R
H52B H -0.0038 1.2527 0.3010 0.119 Uiso 1 1 calc R
H52C H -0.0295 1.1439 0.2307 0.119 Uiso 1 1 calc R

loop_
_atom_site_aniso_label
_atom_site_aniso_U_11
_atom_site_aniso_U_22
_atom_site_aniso_U_33
_atom_site_aniso_U_23
_atom_site_aniso_U_13
_atom_site_aniso_U_12
P1 0.0458(4) 0.0457(4) 0.0350(3) -0.0022(3) 0.0135(3) 0.0003(3)
B1 0.0325(13) 0.0439(16) 0.0309(13) -0.0031(11) 0.0128(11) -0.0002(11)
C1 0.0327(12) 0.0375(14) 0.0355(12) -0.0002(10) 0.0113(10) 0.0018(10)
C2 0.0403(13) 0.0344(13) 0.0337(12) 0.0062(10) 0.0088(10) 0.0037(10)
C3 0.0333(12) 0.0356(13) 0.0339(12) 0.0006(10) 0.0065(10) 0.0007(10)
C4 0.0223(11) 0.0400(14) 0.0359(12) 0.0056(10) 0.0056(9) 0.0000(9)
C5 0.0307(12) 0.0367(14) 0.0441(14) 0.0113(11) 0.0085(10) 0.0042(10)
C6 0.0329(12) 0.0353(14) 0.0446(14) 0.0004(10) 0.0130(10) 0.0029(10)
C7 0.0299(11) 0.0364(13) 0.0306(11) -0.0031(9) 0.0080(9) 0.0002(9)
C8 0.0350(12) 0.0329(13) 0.0346(12) -0.0031(10) 0.0100(10) -0.0005(10)
C9 0.0309(12) 0.0359(13) 0.0300(11) 0.0003(9) 0.0064(9) -0.0002(9)
C10 0.0299(11) 0.0369(13) 0.0310(12) -0.0038(10) 0.0100(9) -0.0045(9)
C11 0.0375(12) 0.0315(13) 0.0388(13) -0.0015(10) 0.0126(10) -0.0015(10)
C12 0.0313(12) 0.0409(14) 0.0343(12) 0.0028(10) 0.0070(10) 0.0042(10)
C13 0.0326(12) 0.0417(14) 0.0358(12) 0.0096(10) 0.0034(10) -0.0108(10)
C14 0.0358(13) 0.0519(17) 0.0509(16) 0.0196(12) 0.0001(12) -0.0072(11)
C15 0.0458(16) 0.070(2) 0.0521(18) 0.0275(15) -0.0111(14) -0.0176(14)
C16 0.0587(18) 0.080(2) 0.0337(14) 0.0185(14) -0.0090(13) -0.0355(16)
C17 0.0559(16) 0.0576(18) 0.0320(13) 0.0005(12) 0.0076(12) -0.0302(13)
C18 0.078(2) 0.072(2) 0.0314(14) -0.0112(14) 0.0140(14) -0.0412(17)
C19 0.079(2) 0.0589(19) 0.0477(17) -0.0234(14) 0.0321(16) -0.0335(16)
C20 0.0552(15) 0.0429(15) 0.0436(14) -0.0117(12) 0.0208(12) -0.0152(12)
C21 0.0435(13) 0.0392(14) 0.0306(12) -0.0035(10) 0.0133(10) -0.0131(10)
C22 0.0408(13) 0.0425(14) 0.0286(12) 0.0024(10) 0.0051(10) -0.0161(11)
C23 0.0371(13) 0.0504(16) 0.0288(12) -0.0027(10) 0.0103(10) 0.0037(11)
C24 0.0325(12) 0.0544(17) 0.0377(13) 0.0013(12) 0.0084(10) 0.0021(11)
C25 0.0420(14) 0.0515(16) 0.0419(14) 0.0021(12) 0.0043(11) -0.0017(12)
C26 0.0385(14) 0.071(2) 0.0502(16) -0.0090(14) 0.0109(12) -0.0106(13)
C27 0.0351(15) 0.080(2) 0.078(2) -0.0118(17) 0.0208(14) 0.0067(14)
C28 0.0464(16) 0.0565(18) 0.0622(18) -0.0039(14) 0.0187(13) 0.0107(13)
C29 0.0390(13) 0.0421(15) 0.0360(13) -0.0027(10) 0.0077(11) -0.0103(11)
C30 0.0492(16) 0.0684(19) 0.0343(14) -0.0020(12) 0.0073(12) -0.0117(13)
C31 0.0570(18) 0.065(2) 0.0423(15) 0.0080(13) -0.0030(13) -0.0132(14)
C32 0.0401(15) 0.0584(19) 0.0626(19) 0.0130(14) -0.0051(14) -0.0082(13)
C33 0.0387(14) 0.0556(18) 0.0559(17) 0.0024(13) 0.0101(12) -0.0055(12)
C34 0.0413(14) 0.0449(15) 0.0397(13) 0.0003(11) 0.0084(11) -0.0047(11)
C35 0.0320(12) 0.0413(14) 0.0318(12) -0.0028(10) 0.0008(9) 0.0004(10)
C36 0.0396(13) 0.0469(16) 0.0399(14) -0.0088(11) 0.0061(11) 0.0039(11)
C37 0.0542(17) 0.0481(17) 0.0536(17) -0.0099(13) 0.0052(13) 0.0067(13)
C38 0.0609(18) 0.0412(17) 0.0628(18) -0.0044(13) -0.0007(15) -0.0008(14)
C39 0.0463(16) 0.0481(17) 0.0603(18) -0.0011(14) 0.0004(13) -0.0100(13)
C40 0.0337(13) 0.0466(15) 0.0349(13) 0.0041(11) -0.0017(10) -0.0018(11)
C41 0.0381(14) 0.0564(17) 0.0534(16) 0.0027(13) 0.0088(12) -0.0036(12)
C42 0.099(3) 0.0415(19) 0.127(3) -0.017(2) 0.013(2) -0.0044(18)
C43 0.0460(15) 0.0646(19) 0.0664(19) -0.0232(15) 0.0216(14) 0.0004(14)
C44 0.0277(12) 0.0423(14) 0.0364(12) -0.0017(10) 0.0037(10) -0.0051(10)
C45 0.0326(13) 0.0500(16) 0.0372(13) -0.0021(11) 0.0012(10) -0.0073(11)
C46 0.0444(15) 0.0627(19) 0.0368(14) 0.0061(13) -0.0032(12) -0.0097(13)
C47 0.0358(14) 0.0603(19) 0.0557(17) 0.0124(14) -0.0038(12) 0.0009(12)
C48 0.0307(13) 0.0538(17) 0.0574(17) 0.0030(13) 0.0059(12) 0.0039(11)
C49 0.0290(12) 0.0438(15) 0.0441(14) -0.0015(11) 0.0042(10) -0.0019(10)
C50 0.0454(15) 0.0610(18) 0.0462(15) -0.0019(13) 0.0136(12) 0.0102(13)
C51 0.0587(16) 0.0596(18) 0.0344(14) -0.0058(12) 0.0096(12) -0.0078(13)
C52 0.0584(19) 0.092(3) 0.076(2) 0.0249(19) -0.0046(16) 0.0217(17)

loop_
_atom_type_symbol
_atom_type_description
_atom_type_scat_dispersion_real
_atom_type_scat_dispersion_imag
_atom_type_scat_source
C C 0.0033 0.0016 'International Tables Vol C Tables 4.2.6.8 and 6.1.1.4'
H H 0.0000 0.0000 'International Tables Vol C Tables 4.2.6.8 and 6.1.1.4'
B B 0.0013 0.0007 'International Tables Vol C Tables 4.2.6.8 and 6.1.1.4'
P P 0.1023 0.0942 'International Tables Vol C Tables 4.2.6.8 and 6.1.1.4'

loop_
_geom_angle_atom_site_label_1
_geom_angle_atom_site_label_2
_geom_angle_atom_site_label_3
_geom_angle
C1 P1 C29 103.43(11)
C1 P1 C23 100.64(10)
C29 P1 C23 102.85(11)
C7 B1 C35 121.4(2)
C7 B1 C44 119.7(2)
C35 B1 C44 118.9(2)
C6 C1 C2 118.7(2)
C6 C1 P1 118.25(18)
C2 C1 P1 123.01(18)
C3 C2 C1 120.8(2)
C2 C3 C4 120.8(2)
C5 C4 C3 118.1(2)
C5 C4 C13 121.7(2)
C3 C4 C13 119.9(2)
C4 C5 C6 121.0(2)
C1 C6 C5 120.4(2)
C12 C7 C8 116.10(19)
C12 C7 B1 122.5(2)
C8 C7 B1 121.4(2)
C9 C8 C7 121.9(2)
C8 C9 C10 121.0(2)
C9 C10 C11 118.2(2)
C9 C10 C21 119.6(2)
C11 C10 C21 121.7(2)
C12 C11 C10 120.0(2)
C11 C12 C7 122.8(2)
C14 C13 C22 119.5(2)
C14 C13 C4 117.2(2)
C22 C13 C4 122.8(2)
C13 C14 C15 121.7(3)
C16 C15 C14 120.1(3)
C15 C16 C17 121.0(3)
C18 C17 C16 121.1(3)
C18 C17 C22 119.6(3)
C16 C17 C22 119.4(3)
C19 C18 C17 121.3(3)
C18 C19 C20 119.8(3)
C21 C20 C19 121.6(3)
C20 C21 C22 119.3(2)
C20 C21 C10 116.4(2)
C22 C21 C10 123.4(2)
C21 C22 C13 124.6(2)
C21 C22 C17 117.6(2)
C13 C22 C17 117.8(2)
C28 C23 C24 117.4(2)
C28 C23 P1 116.9(2)
C24 C23 P1 125.71(18)
C25 C24 C23 121.1(2)
C26 C25 C24 120.8(3)
C25 C26 C27 119.3(3)
C26 C27 C28 120.2(3)
C23 C28 C27 121.3(3)
C30 C29 C34 118.0(2)
C30 C29 P1 117.2(2)
C34 C29 P1 124.55(19)
C31 C30 C29 121.4(3)
C30 C31 C32 120.1(3)
C33 C32 C31 119.5(3)
C32 C33 C34 120.8(3)
C33 C34 C29 120.2(2)
C40 C35 C36 117.6(2)
C40 C35 B1 120.7(2)
C36 C35 B1 121.5(2)
C37 C36 C35 120.1(2)
C37 C36 C43 116.4(2)
C35 C36 C43 123.4(2)
C38 C37 C36 122.5(3)
C37 C38 C39 117.5(3)
C37 C38 C42 121.1(3)
C39 C38 C42 121.4(3)
C38 C39 C40 121.9(2)
C39 C40 C35 120.2(2)
C39 C40 C41 118.4(2)
C35 C40 C41 121.4(2)
C45 C44 C49 117.5(2)
C45 C44 B1 120.5(2)
C49 C44 B1 122.0(2)
C46 C45 C44 120.2(2)
C46 C45 C51 118.1(2)
C44 C45 C51 121.7(2)
C47 C46 C45 122.4(2)
C46 C47 C48 117.4(2)
C46 C47 C52 121.1(3)
C48 C47 C52 121.5(3)
C49 C48 C47 122.4(3)
C48 C49 C44 120.1(2)
C48 C49 C50 117.2(2)
C44 C49 C50 122.7(2)

loop_
_geom_bond_atom_site_label_1
_geom_bond_atom_site_label_2
_geom_bond_distance
P1 C1 1.831(2)
P1 C29 1.832(3)
P1 C23 1.833(3)
B1 C7 1.561(3)
B1 C35 1.575(4)
B1 C44 1.576(3)
C1 C6 1.386(3)
C1 C2 1.389(3)
C2 C3 1.378(3)
C3 C4 1.399(3)
C4 C5 1.385(3)
C4 C13 1.489(3)
C5 C6 1.391(3)
C7 C12 1.393(3)
C7 C8 1.403(3)
C8 C9 1.381(3)
C9 C10 1.387(3)
C10 C11 1.400(3)
C10 C21 1.488(3)
C11 C12 1.382(3)
C13 C14 1.375(3)
C13 C22 1.431(3)
C14 C15 1.399(4)
C15 C16 1.352(4)
C16 C17 1.414(4)
C17 C18 1.409(4)
C17 C22 1.433(3)
C18 C19 1.350(4)
C19 C20 1.403(4)
C20 C21 1.379(3)
C21 C22 1.430(3)
C23 C28 1.382(3)
C23 C24 1.394(3)
C24 C25 1.374(3)
C25 C26 1.369(3)
C26 C27 1.373(4)
C27 C28 1.387(4)
C29 C30 1.390(3)
C29 C34 1.391(3)
C30 C31 1.373(4)
C31 C32 1.376(4)
C32 C33 1.372(4)
C33 C34 1.385(3)
C35 C40 1.404(3)
C35 C36 1.413(3)
C36 C37 1.386(4)
C36 C43 1.512(3)
C37 C38 1.379(4)
C38 C39 1.383(4)
C38 C42 1.505(4)
C39 C40 1.399(4)
C40 C41 1.507(3)
C44 C45 1.414(3)
C44 C49 1.416(3)
C45 C46 1.386(3)
C45 C51 1.506(4)
C46 C47 1.383(4)
C47 C48 1.387(4)
C47 C52 1.513(4)
C48 C49 1.385(3)
C49 C50 1.514(3)
